data_7106152
loop_
_publ_author_name
'Holger Braunschweig'
'Maria Friedrich'
'Thomas Kupfer'
'Krzysztof Radacki'

_publ_section_title
;
 Heteroleptic [1]Zirconametalloarenophanes: Potential Precursors to
 Metal-enriched Metallopolymers
;
_journal_name_full Chem.Commun.
_journal_page_first 3998
_journal_paper_doi 10.1039/c1cc10207a
_journal_volume 47
_journal_year 2011
_chemical_formula_moiety 'C30 H36 Cr Zr'
_chemical_formula_sum 'C30 H36 Cr Zr'
_chemical_formula_weight 539.81
_chemical_name_common
;
?
;
_chemical_name_systematic
;
?
;
_space_group_IT_number 15
_symmetry_cell_setting monoclinic
_symmetry_space_group_name_Hall '-C 2yc'
_symmetry_space_group_name_H-M 'C 1 2/c 1'
_atom_sites_solution_hydrogens geom
_atom_sites_solution_primary direct
_atom_sites_solution_secondary difmap
_audit_creation_method SHELXL-97
_cell_angle_alpha 90.00
_cell_angle_beta 96.303(14)
_cell_angle_gamma 90.00
_cell_formula_units_Z 4
_cell_length_a 16.780(5)
_cell_length_b 19.128(5)
_cell_length_c 7.402(2)
_cell_measurement_reflns_used 9185
_cell_measurement_temperature 100(2)
_cell_measurement_theta_max 28.38
_cell_measurement_theta_min 3.09
_cell_volume 2361.4(11)
_computing_cell_refinement 'Saint+ ver. 7.53A (Bruker AXS)'
_computing_data_collection 'APEX2 ver. 2008.3 (Bruker AXS)'
_computing_data_reduction 'Saint+ ver. 7.53A (Bruker AXS)'
_computing_molecular_graphics 'XP ver. 5.1 (Bruker AXS, 1998)'
_computing_publication_material 'SHELXL-97 (Sheldrick, 2008)'
_computing_structure_refinement 'SHELXL-97 (Sheldrick, 1997)'
_computing_structure_solution 'SHELXS-97 (Sheldrick, 1990)'
_diffrn_ambient_temperature 100(2)
_diffrn_measured_fraction_theta_full 1.000
_diffrn_measured_fraction_theta_max 0.993
_diffrn_measurement_device_type 'Bruker APEX-II CCD'
_diffrn_measurement_method '\f and \w scans'
_diffrn_radiation_monochromator 'multi-layer mirror'
_diffrn_radiation_source 'rotating anode'
_diffrn_radiation_type MoK\a
_diffrn_radiation_wavelength 0.71073
_diffrn_reflns_av_R_equivalents 0.0610
_diffrn_reflns_av_sigmaI/netI 0.0228
_diffrn_reflns_limit_h_max 21
_diffrn_reflns_limit_h_min -22
_diffrn_reflns_limit_k_max 24
_diffrn_reflns_limit_k_min -25
_diffrn_reflns_limit_l_max 9
_diffrn_reflns_limit_l_min -9
_diffrn_reflns_number 39926
_diffrn_reflns_theta_full 26.00
_diffrn_reflns_theta_max 28.38
_diffrn_reflns_theta_min 1.62
_exptl_absorpt_coefficient_mu 0.918
_exptl_absorpt_correction_T_max 0.9642
_exptl_absorpt_correction_T_min 0.8160
_exptl_absorpt_correction_type multi-scan
_exptl_absorpt_process_details 'Sadabs 2008/1 (Brucker 2008)'
_exptl_crystal_colour blue
_exptl_crystal_density_diffrn 1.518
_exptl_crystal_density_method 'not measured'
_exptl_crystal_description needle
_exptl_crystal_F_000 1120
_exptl_crystal_size_max 0.21
_exptl_crystal_size_mid 0.06
_exptl_crystal_size_min 0.04
_refine_diff_density_max 1.159
_refine_diff_density_min -1.124
_refine_diff_density_rms 0.104
_refine_ls_extinction_method none
_refine_ls_goodness_of_fit_ref 1.129
_refine_ls_hydrogen_treatment constr
_refine_ls_matrix_type full
_refine_ls_number_parameters 185
_refine_ls_number_reflns 2931
_refine_ls_number_restraints 140
_refine_ls_restrained_S_all 1.201
_refine_ls_R_factor_all 0.0506
_refine_ls_R_factor_gt 0.0485
_refine_ls_shift/su_max 0.000
_refine_ls_shift/su_mean 0.000
_refine_ls_structure_factor_coef Fsqd
_refine_ls_weighting_details 'calc w=1/[\s^2^(Fo^2^)+(0.0066P)^2^+19.6779P] where P=(Fo^2^+2Fc^2^)/3'
_refine_ls_weighting_scheme calc
_refine_ls_wR_factor_gt 0.1016
_refine_ls_wR_factor_ref 0.1026
_reflns_number_gt 2795
_reflns_number_total 2931
_reflns_threshold_expression >2sigma(I)
_cod_data_source_file c1cc10207a.txt
_cod_data_source_block kr395
_cod_depositor_comments
;
The following automatic conversions were performed:

'_symmetry_cell_setting' value 'Monoclinic' changed to 'monoclinic'
according to the built-in table from CIF Core dictionary named
'cif_core.dic' version 2.4.1 from 2010-06-29.

Automatic conversion script
Id: cif_fix_values 1646 2011-03-28 12:23:43Z adriana 
;
_cod_original_cell_volume 2361.4(12)
_cod_original_sg_symbol_H-M C2/c
_cod_database_code 7106152

loop_
_symmetry_equiv_pos_as_xyz
'x, y, z'
'-x, y, -z+1/2'
'x+1/2, y+1/2, z'
'-x+1/2, y+1/2, -z+1/2'
'-x, -y, -z'
'x, -y, z-1/2'
'-x+1/2, -y+1/2, -z'
'x+1/2, -y+1/2, z-1/2'

loop_
_atom_site_label
_atom_site_type_symbol
_atom_site_fract_x
_atom_site_fract_y
_atom_site_fract_z
_atom_site_U_iso_or_equiv
_atom_site_adp_type
_atom_site_occupancy
_atom_site_symmetry_multiplicity
_atom_site_calc_flag
_atom_site_refinement_flags
_atom_site_disorder_assembly
_atom_site_disorder_group
Zr1 Zr 0.0000 0.32232(2) 0.2500 0.01677(12) Uani 1 2 d S . .
Cr1 Cr 0.0000 0.15800(4) 0.2500 0.0382(3) Uani 1 2 d SD . .
C1_1 C 0.14504(19) 0.37636(17) 0.3214(4) 0.0201(6) Uani 1 1 d . . .
C2_1 C 0.1357(2) 0.3264(2) 0.4587(4) 0.0248(7) Uani 1 1 d . A .
H2_1 H 0.1661 0.2846 0.4787 0.030 Uiso 1 1 calc R . .
C3_1 C 0.0743(2) 0.3483(2) 0.5608(5) 0.0275(8) Uani 1 1 d . A .
H3_1 H 0.0566 0.3245 0.6617 0.033 Uiso 1 1 calc R . .
C4_1 C 0.0440(2) 0.41149(19) 0.4875(5) 0.0264(7) Uani 1 1 d . A .
H4_1 H 0.0019 0.4381 0.5293 0.032 Uiso 1 1 calc R . .
C5_1 C 0.0871(2) 0.42864(17) 0.3399(5) 0.0227(7) Uani 1 1 d . A .
H5_1 H 0.0785 0.4689 0.2650 0.027 Uiso 1 1 calc R . .
C6_1 C 0.2118(2) 0.38168(18) 0.1980(5) 0.0222(7) Uani 1 1 d . A .
C7_1 C 0.2547(3) 0.4516(2) 0.2356(6) 0.0374(9) Uani 1 1 d . . .
H7A_1 H 0.2166 0.4900 0.2074 0.056 Uiso 1 1 calc R A .
H7B_1 H 0.2987 0.4556 0.1596 0.056 Uiso 1 1 calc R . .
H7C_1 H 0.2761 0.4540 0.3641 0.056 Uiso 1 1 calc R . .
C8_1 C 0.1793(2) 0.3787(2) -0.0035(5) 0.0294(8) Uani 1 1 d . . .
H8A_1 H 0.1518 0.3340 -0.0296 0.044 Uiso 1 1 calc R A .
H8B_1 H 0.2238 0.3830 -0.0781 0.044 Uiso 1 1 calc R . .
H8C_1 H 0.1414 0.4172 -0.0319 0.044 Uiso 1 1 calc R . .
C9_1 C 0.2738(2) 0.3234(2) 0.2370(6) 0.0401(10) Uani 1 1 d . . .
H9A_1 H 0.2933 0.3234 0.3667 0.060 Uiso 1 1 calc R A .
H9B_1 H 0.3188 0.3314 0.1657 0.060 Uiso 1 1 calc R . .
H9C_1 H 0.2489 0.2782 0.2035 0.060 Uiso 1 1 calc R . .
C1_2 C 0.0518(5) 0.2362(4) 0.0951(11) 0.0238(10) Uani 0.50 1 d PDU A 1
C2_2 C -0.0044(5) 0.1946(4) -0.0220(8) 0.0359(9) Uani 0.50 1 d PDU A 1
H2_2 H -0.0511 0.2116 -0.0924 0.043 Uiso 0.50 1 calc PR A 1
C3_2 C 0.0220(4) 0.1243(4) -0.0141(8) 0.047(2) Uani 0.50 1 d PDU A 1
H3_2 H -0.0041 0.0863 -0.0785 0.056 Uiso 0.50 1 calc PR A 1
C4_2 C 0.0939(4) 0.1198(4) 0.1056(10) 0.045(2) Uani 0.50 1 d PDU A 1
H4_2 H 0.1238 0.0784 0.1349 0.054 Uiso 0.50 1 calc PR A 1
C5_2 C 0.1136(4) 0.1885(4) 0.1748(12) 0.0346(11) Uani 0.50 1 d PDU A 1
H5_2 H 0.1587 0.2006 0.2577 0.042 Uiso 0.50 1 calc PR A 1
C1_3 C -0.0554(5) 0.2299(4) 0.4321(10) 0.0238(10) Uani 0.50 1 d PDU A 2
C2_3 C 0.0080(5) 0.1944(4) 0.5300(8) 0.0359(9) Uani 0.50 1 d PDU A 2
H2_3 H 0.0434 0.2228 0.6076 0.043 Uiso 0.50 1 calc PR A 2
C3_3 C 0.0273(5) 0.1233(4) 0.5310(9) 0.051(2) Uani 0.50 1 d PDU A 2
H3_3 H 0.0731 0.1105 0.6112 0.062 Uiso 0.50 1 calc PR A 2
C4_3 C -0.0105(5) 0.0685(4) 0.4322(10) 0.061(3) Uani 0.50 1 d PDU A 2
H4_3 H 0.0138 0.0238 0.4505 0.073 Uiso 0.50 1 calc PR A 2
C5_3 C -0.0791(4) 0.0712(4) 0.3103(12) 0.054(2) Uani 0.50 1 d PDU A 2
H5_3 H -0.0959 0.0281 0.2547 0.065 Uiso 0.50 1 calc PR A 2
C6_3 C -0.1265(4) 0.1286(4) 0.2591(12) 0.043(2) Uani 0.50 1 d PDU A 2
H6_3 H -0.1724 0.1197 0.1753 0.052 Uiso 0.50 1 calc PR A 2
C7_3 C -0.1155(4) 0.1976(5) 0.3147(13) 0.0346(11) Uani 0.50 1 d PDU A 2
H7_3 H -0.1561 0.2286 0.2637 0.042 Uiso 0.50 1 calc PR A 2

loop_
_atom_site_aniso_label
_atom_site_aniso_U_11
_atom_site_aniso_U_22
_atom_site_aniso_U_33
_atom_site_aniso_U_23
_atom_site_aniso_U_13
_atom_site_aniso_U_12
Zr1 0.0169(2) 0.0132(2) 0.0191(2) 0.000 -0.00256(15) 0.000
Cr1 0.0303(5) 0.0145(4) 0.0722(7) 0.000 0.0162(5) 0.000
C1_1 0.0187(15) 0.0228(16) 0.0176(14) -0.0029(12) -0.0030(12) -0.0038(12)
C2_1 0.0212(16) 0.0315(18) 0.0203(15) 0.0037(14) -0.0045(12) -0.0031(14)
C3_1 0.0260(17) 0.039(2) 0.0165(15) -0.0003(14) -0.0017(13) -0.0096(15)
C4_1 0.0249(17) 0.0288(18) 0.0264(17) -0.0124(14) 0.0064(14) -0.0074(14)
C5_1 0.0232(16) 0.0186(15) 0.0262(17) -0.0050(13) 0.0013(13) -0.0051(13)
C6_1 0.0181(15) 0.0263(17) 0.0218(16) 0.0010(13) 0.0008(12) -0.0007(13)
C7_1 0.036(2) 0.039(2) 0.039(2) -0.0065(18) 0.0126(17) -0.0141(18)
C8_1 0.0228(17) 0.044(2) 0.0219(17) 0.0008(15) 0.0027(13) -0.0002(16)
C9_1 0.0266(19) 0.047(2) 0.048(2) 0.017(2) 0.0103(17) 0.0112(18)
C1_2 0.0206(16) 0.0220(17) 0.029(2) -0.009(2) 0.0055(15) 0.002(3)
C2_2 0.0300(18) 0.0314(18) 0.047(2) 0.002(4) 0.0059(16) 0.001(4)
C3_2 0.038(4) 0.038(4) 0.065(4) -0.022(3) 0.011(3) -0.007(3)
C4_2 0.039(4) 0.032(3) 0.066(4) -0.009(3) 0.020(3) -0.002(3)
C5_2 0.0284(17) 0.031(2) 0.046(2) -0.004(3) 0.0131(16) 0.001(3)
C1_3 0.0206(16) 0.0220(17) 0.029(2) -0.009(2) 0.0055(15) 0.002(3)
C2_3 0.0300(18) 0.0314(18) 0.047(2) 0.002(4) 0.0059(16) 0.001(4)
C3_3 0.044(4) 0.039(4) 0.069(5) 0.020(4) -0.003(4) -0.001(3)
C4_3 0.055(4) 0.043(4) 0.085(5) 0.007(4) 0.011(4) -0.003(4)
C5_3 0.050(4) 0.039(4) 0.075(5) -0.003(4) 0.017(4) -0.010(3)
C6_3 0.035(4) 0.042(4) 0.054(4) -0.012(3) 0.011(3) -0.011(3)
C7_3 0.0284(17) 0.031(2) 0.046(2) -0.004(3) 0.0131(16) 0.001(3)

loop_
_atom_type_symbol
_atom_type_description
_atom_type_scat_dispersion_real
_atom_type_scat_dispersion_imag
_atom_type_scat_source
C C 0.0033 0.0016 'International Tables Vol C Tables 4.2.6.8 and 6.1.1.4'
H H 0.0000 0.0000 'International Tables Vol C Tables 4.2.6.8 and 6.1.1.4'
Cr Cr 0.3209 0.6236 'International Tables Vol C Tables 4.2.6.8 and 6.1.1.4'
Zr Zr -2.9673 0.5597 'International Tables Vol C Tables 4.2.6.8 and 6.1.1.4'

loop_
_geom_angle_atom_site_label_1
_geom_angle_atom_site_label_2
_geom_angle_atom_site_label_3
_geom_angle
_geom_angle_site_symmetry_1
_geom_angle_site_symmetry_3
_geom_angle_publ_flag
C1_2 Zr1 C1_2 85.1(3) . 2 ?
C1_2 Zr1 C1_3 86.72(13) . . ?
C1_2 Zr1 C1_3 2.3(3) 2 . ?
C1_2 Zr1 C1_3 2.3(3) . 2 ?
C1_2 Zr1 C1_3 86.72(13) 2 2 ?
C1_3 Zr1 C1_3 88.4(3) . 2 ?
C1_2 Zr1 C4_1 104.1(2) . 2 ?
C1_2 Zr1 C4_1 139.6(2) 2 2 ?
C1_3 Zr1 C4_1 140.6(2) . 2 ?
C1_3 Zr1 C4_1 101.81(19) 2 2 ?
C1_2 Zr1 C4_1 139.6(2) . . ?
C1_2 Zr1 C4_1 104.1(2) 2 . ?
C1_3 Zr1 C4_1 101.81(19) . . ?
C1_3 Zr1 C4_1 140.6(2) 2 . ?
C4_1 Zr1 C4_1 94.03(18) 2 . ?
C1_2 Zr1 C3_1 115.4(3) . . ?
C1_2 Zr1 C3_1 81.9(2) 2 . ?
C1_3 Zr1 C3_1 79.8(2) . . ?
C1_3 Zr1 C3_1 117.3(2) 2 . ?
C4_1 Zr1 C3_1 125.44(13) 2 . ?
C4_1 Zr1 C3_1 32.15(13) . . ?
C1_2 Zr1 C3_1 81.9(2) . 2 ?
C1_2 Zr1 C3_1 115.4(3) 2 2 ?
C1_3 Zr1 C3_1 117.3(2) . 2 ?
C1_3 Zr1 C3_1 79.8(2) 2 2 ?
C4_1 Zr1 C3_1 32.14(13) 2 2 ?
C4_1 Zr1 C3_1 125.43(13) . 2 ?
C3_1 Zr1 C3_1 157.42(18) . 2 ?
C1_2 Zr1 C5_1 118.5(2) . . ?
C1_2 Zr1 C5_1 134.2(2) 2 . ?
C1_3 Zr1 C5_1 132.0(2) . . ?
C1_3 Zr1 C5_1 118.34(19) 2 . ?
C4_1 Zr1 C5_1 75.87(12) 2 . ?
C4_1 Zr1 C5_1 32.49(11) . . ?
C3_1 Zr1 C5_1 52.97(12) . . ?
C3_1 Zr1 C5_1 106.86(12) 2 . ?
C1_2 Zr1 C5_1 134.2(2) . 2 ?
C1_2 Zr1 C5_1 118.5(2) 2 2 ?
C1_3 Zr1 C5_1 118.34(19) . 2 ?
C1_3 Zr1 C5_1 132.0(2) 2 2 ?
C4_1 Zr1 C5_1 32.49(11) 2 2 ?
C4_1 Zr1 C5_1 75.87(12) . 2 ?
C3_1 Zr1 C5_1 106.86(12) . 2 ?
C3_1 Zr1 C5_1 52.97(12) 2 2 ?
C5_1 Zr1 C5_1 74.19(16) . 2 ?
C1_2 Zr1 C2_1 87.9(3) . . ?
C1_2 Zr1 C2_1 94.7(3) 2 . ?
C1_3 Zr1 C2_1 93.1(2) . . ?
C1_3 Zr1 C2_1 89.3(2) 2 . ?
C4_1 Zr1 C2_1 124.53(12) 2 . ?
C4_1 Zr1 C2_1 52.60(12) . . ?
C3_1 Zr1 C2_1 31.67(11) . . ?
C3_1 Zr1 C2_1 147.09(11) 2 . ?
C5_1 Zr1 C2_1 51.96(12) . . ?
C5_1 Zr1 C2_1 124.68(12) 2 . ?
C1_2 Zr1 C2_1 94.6(3) . 2 ?
C1_2 Zr1 C2_1 87.9(3) 2 2 ?
C1_3 Zr1 C2_1 89.3(2) . 2 ?
C1_3 Zr1 C2_1 93.1(2) 2 2 ?
C4_1 Zr1 C2_1 52.61(12) 2 2 ?
C4_1 Zr1 C2_1 124.54(12) . 2 ?
C3_1 Zr1 C2_1 147.09(11) . 2 ?
C3_1 Zr1 C2_1 31.67(11) 2 2 ?
C5_1 Zr1 C2_1 124.68(12) . 2 ?
C5_1 Zr1 C2_1 51.96(12) 2 2 ?
C2_1 Zr1 C2_1 176.61(17) . 2 ?
C5_2 Cr1 C5_2 148.1(5) . 2 ?
C5_2 Cr1 C2_2 102.7(3) . 2 ?
C5_2 Cr1 C2_2 66.4(3) 2 2 ?
C5_2 Cr1 C2_2 66.4(3) . . ?
C5_2 Cr1 C2_2 102.7(3) 2 . ?
C2_2 Cr1 C2_2 141.6(5) 2 . ?
C5_2 Cr1 C1_2 40.1(2) . . ?
C5_2 Cr1 C1_2 112.3(4) 2 . ?
C2_2 Cr1 C1_2 107.8(4) 2 . ?
C2_2 Cr1 C1_2 39.8(2) . . ?
C5_2 Cr1 C1_2 112.3(4) . 2 ?
C5_2 Cr1 C1_2 40.1(2) 2 2 ?
C2_2 Cr1 C1_2 39.8(2) 2 2 ?
C2_2 Cr1 C1_2 107.8(4) . 2 ?
C1_2 Cr1 C1_2 90.7(5) . 2 ?
C5_2 Cr1 C4_2 163.8(3) . 2 ?
C5_2 Cr1 C4_2 39.5(2) 2 2 ?
C2_2 Cr1 C4_2 65.6(3) 2 2 ?
C2_2 Cr1 C4_2 129.7(3) . 2 ?
C1_2 Cr1 C4_2 151.8(3) . 2 ?
C1_2 Cr1 C4_2 66.5(3) 2 2 ?
C5_2 Cr1 C4_2 39.5(2) . . ?
C5_2 Cr1 C4_2 163.8(3) 2 . ?
C2_2 Cr1 C4_2 129.7(3) 2 . ?
C2_2 Cr1 C4_2 65.6(3) . . ?
C1_2 Cr1 C4_2 66.5(3) . . ?
C1_2 Cr1 C4_2 151.8(3) 2 . ?
C4_2 Cr1 C4_2 139.8(4) 2 . ?
C5_2 Cr1 C3_2 125.1(3) . 2 ?
C5_2 Cr1 C3_2 65.9(3) 2 2 ?
C2_2 Cr1 C3_2 38.9(2) 2 2 ?
C2_2 Cr1 C3_2 168.0(2) . 2 ?
C1_2 Cr1 C3_2 146.1(4) . 2 ?
C1_2 Cr1 C3_2 66.2(3) 2 2 ?
C4_2 Cr1 C3_2 38.9(2) 2 2 ?
C4_2 Cr1 C3_2 124.8(3) . 2 ?
C5_2 Cr1 C3_2 65.9(3) . . ?
C5_2 Cr1 C3_2 125.1(3) 2 . ?
C2_2 Cr1 C3_2 168.0(2) 2 . ?
C2_2 Cr1 C3_2 38.9(2) . . ?
C1_2 Cr1 C3_2 66.2(3) . . ?
C1_2 Cr1 C3_2 146.1(4) 2 . ?
C4_2 Cr1 C3_2 124.8(3) 2 . ?
C4_2 Cr1 C3_2 38.9(2) . . ?
C3_2 Cr1 C3_2 144.7(4) 2 . ?
C5_2 Cr1 C2_3 101.4(3) . . ?
C5_2 Cr1 C2_3 68.1(4) 2 . ?
C2_2 Cr1 C2_3 1.7(4) 2 . ?
C2_2 Cr1 C2_3 142.1(2) . . ?
C1_2 Cr1 C2_3 107.6(2) . . ?
C1_2 Cr1 C2_3 41.2(4) 2 . ?
C4_2 Cr1 C2_3 66.6(3) 2 . ?
C4_2 Cr1 C2_3 128.1(3) . . ?
C3_2 Cr1 C2_3 38.9(3) 2 . ?
C3_2 Cr1 C2_3 166.5(3) . . ?
C5_2 Cr1 C2_3 68.1(4) . 2 ?
C5_2 Cr1 C2_3 101.4(3) 2 2 ?
C2_2 Cr1 C2_3 142.1(2) 2 2 ?
C2_2 Cr1 C2_3 1.7(4) . 2 ?
C1_2 Cr1 C2_3 41.2(4) . 2 ?
C1_2 Cr1 C2_3 107.6(2) 2 2 ?
C4_2 Cr1 C2_3 128.1(3) 2 2 ?
C4_2 Cr1 C2_3 66.6(3) . 2 ?
C3_2 Cr1 C2_3 166.5(3) 2 2 ?
C3_2 Cr1 C2_3 38.9(3) . 2 ?
C2_3 Cr1 C2_3 142.7(4) . 2 ?
C5_1 C1_1 C2_1 106.1(3) . . ?
C5_1 C1_1 C6_1 124.7(3) . . ?
C2_1 C1_1 C6_1 128.4(3) . . ?
C5_1 C1_1 Zr1 70.59(18) . . ?
C2_1 C1_1 Zr1 72.99(18) . . ?
C6_1 C1_1 Zr1 128.8(2) . . ?
C3_1 C2_1 C1_1 109.2(3) . . ?
C3_1 C2_1 Zr1 71.59(19) . . ?
C1_1 C2_1 Zr1 75.72(18) . . ?
C3_1 C2_1 H2_1 125.4 . . ?
C1_1 C2_1 H2_1 125.4 . . ?
Zr1 C2_1 H2_1 119.0 . . ?
C4_1 C3_1 C2_1 107.8(3) . . ?
C4_1 C3_1 Zr1 72.31(19) . . ?
C2_1 C3_1 Zr1 76.74(19) . . ?
C4_1 C3_1 H3_1 126.1 . . ?
C2_1 C3_1 H3_1 126.1 . . ?
Zr1 C3_1 H3_1 116.9 . . ?
C3_1 C4_1 C5_1 107.8(3) . . ?
C3_1 C4_1 Zr1 75.5(2) . . ?
C5_1 C4_1 Zr1 75.62(19) . . ?
C3_1 C4_1 H4_1 126.1 . . ?
C5_1 C4_1 H4_1 126.1 . . ?
Zr1 C4_1 H4_1 115.0 . . ?
C1_1 C5_1 C4_1 109.1(3) . . ?
C1_1 C5_1 Zr1 77.93(19) . . ?
C4_1 C5_1 Zr1 71.90(19) . . ?
C1_1 C5_1 H5_1 125.5 . . ?
C4_1 C5_1 H5_1 125.5 . . ?
Zr1 C5_1 H5_1 116.6 . . ?
C1_1 C6_1 C9_1 111.5(3) . . ?
C1_1 C6_1 C7_1 108.1(3) . . ?
C9_1 C6_1 C7_1 107.8(3) . . ?
C1_1 C6_1 C8_1 112.0(3) . . ?
C9_1 C6_1 C8_1 108.6(3) . . ?
C7_1 C6_1 C8_1 108.7(3) . . ?
C6_1 C7_1 H7A_1 109.5 . . ?
C6_1 C7_1 H7B_1 109.5 . . ?
H7A_1 C7_1 H7B_1 109.5 . . ?
C6_1 C7_1 H7C_1 109.5 . . ?
H7A_1 C7_1 H7C_1 109.5 . . ?
H7B_1 C7_1 H7C_1 109.5 . . ?
C6_1 C8_1 H8A_1 109.5 . . ?
C6_1 C8_1 H8B_1 109.5 . . ?
H8A_1 C8_1 H8B_1 109.5 . . ?
C6_1 C8_1 H8C_1 109.5 . . ?
H8A_1 C8_1 H8C_1 109.5 . . ?
H8B_1 C8_1 H8C_1 109.5 . . ?
C6_1 C9_1 H9A_1 109.5 . . ?
C6_1 C9_1 H9B_1 109.5 . . ?
H9A_1 C9_1 H9B_1 109.5 . . ?
C6_1 C9_1 H9C_1 109.5 . . ?
H9A_1 C9_1 H9C_1 109.5 . . ?
H9B_1 C9_1 H9C_1 109.5 . . ?
C2_2 C1_2 C5_2 106.6(3) . . ?
C2_2 C1_2 Cr1 70.06(13) . . ?
C5_2 C1_2 Cr1 69.88(13) . . ?
C2_2 C1_2 Zr1 116.7(4) . . ?
C5_2 C1_2 Zr1 123.6(4) . . ?
Cr1 C1_2 Zr1 92.1(3) . . ?
C3_2 C2_2 C1_2 108.5(3) . . ?
C3_2 C2_2 Cr1 70.72(14) . . ?
C1_2 C2_2 Cr1 70.17(14) . . ?
C3_2 C2_2 H2_2 125.7 . . ?
C1_2 C2_2 H2_2 125.7 . . ?
Cr1 C2_2 H2_2 125.0 . . ?
C2_2 C3_2 C4_2 108.9(3) . . ?
C2_2 C3_2 Cr1 70.43(14) . . ?
C4_2 C3_2 Cr1 70.48(14) . . ?
C2_2 C3_2 H3_2 125.6 . . ?
C4_2 C3_2 H3_2 125.6 . . ?
Cr1 C3_2 H3_2 125.1 . . ?
C3_2 C4_2 C5_2 108.3(3) . . ?
C3_2 C4_2 Cr1 70.61(14) . . ?
C5_2 C4_2 Cr1 70.16(14) . . ?
C3_2 C4_2 H4_2 125.8 . . ?
C5_2 C4_2 H4_2 125.8 . . ?
Cr1 C4_2 H4_2 125.0 . . ?
C4_2 C5_2 C1_2 107.6(3) . . ?
C4_2 C5_2 Cr1 70.38(14) . . ?
C1_2 C5_2 Cr1 70.05(14) . . ?
C4_2 C5_2 H5_2 126.2 . . ?
C1_2 C5_2 H5_2 126.2 . . ?
Cr1 C5_2 H5_2 125.0 . . ?
C2_3 C1_3 C7_3 124.3(5) . . ?
C2_3 C1_3 Cr1 70.4(2) . . ?
C7_3 C1_3 Cr1 70.6(2) . . ?
C2_3 C1_3 Zr1 108.7(4) . . ?
C7_3 C1_3 Zr1 105.4(4) . . ?
Cr1 C1_3 Zr1 84.5(2) . . ?
C1_3 C2_3 C3_3 129.7(5) . . ?
C1_3 C2_3 Cr1 72.4(3) . . ?
C3_3 C2_3 Cr1 71.6(3) . . ?
C1_3 C2_3 H2_3 115.1 . . ?
C3_3 C2_3 H2_3 115.1 . . ?
Cr1 C2_3 H2_3 136.7 . . ?
C4_3 C3_3 C2_3 129.7(6) . . ?
C4_3 C3_3 Cr1 72.1(3) . . ?
C2_3 C3_3 Cr1 71.0(3) . . ?
C4_3 C3_3 H3_3 115.2 . . ?
C2_3 C3_3 H3_3 115.2 . . ?
Cr1 C3_3 H3_3 138.1 . . ?
C5_3 C4_3 C3_3 127.9(6) . . ?
C5_3 C4_3 Cr1 71.9(3) . . ?
C3_3 C4_3 Cr1 70.9(3) . . ?
C5_3 C4_3 H4_3 116.0 . . ?
C3_3 C4_3 H4_3 116.0 . . ?
Cr1 C4_3 H4_3 136.6 . . ?
C4_3 C5_3 C6_3 128.2(6) . . ?
C4_3 C5_3 Cr1 71.5(3) . . ?
C6_3 C5_3 Cr1 71.7(3) . . ?
C4_3 C5_3 H5_3 115.9 . . ?
C6_3 C5_3 H5_3 115.9 . . ?
Cr1 C5_3 H5_3 136.3 . . ?
C5_3 C6_3 C7_3 128.3(6) . . ?
C5_3 C6_3 Cr1 71.6(3) . . ?
C7_3 C6_3 Cr1 70.7(3) . . ?
C5_3 C6_3 H6_3 115.9 . . ?
C7_3 C6_3 H6_3 115.9 . . ?
Cr1 C6_3 H6_3 137.8 . . ?
C6_3 C7_3 C1_3 131.8(6) . . ?
C6_3 C7_3 Cr1 72.4(3) . . ?
C1_3 C7_3 Cr1 72.1(3) . . ?
C6_3 C7_3 H7_3 114.1 . . ?
C1_3 C7_3 H7_3 114.1 . . ?
Cr1 C7_3 H7_3 138.2 . . ?

loop_
_geom_bond_atom_site_label_1
_geom_bond_atom_site_label_2
_geom_bond_distance
_geom_bond_site_symmetry_2
_geom_bond_publ_flag
Zr1 C1_2 2.237(8) . ?
Zr1 C1_2 2.237(8) 2 ?
Zr1 C1_3 2.466(9) . ?
Zr1 C1_3 2.466(9) 2 ?
Zr1 C4_1 2.502(3) 2 ?
Zr1 C4_1 2.502(3) . ?
Zr1 C3_1 2.543(3) . ?
Zr1 C3_1 2.543(3) 2 ?
Zr1 C5_1 2.550(3) . ?
Zr1 C5_1 2.550(3) 2 ?
Zr1 C2_1 2.609(3) . ?
Zr1 C2_1 2.609(3) 2 ?
Cr1 C5_2 2.124(5) . ?
Cr1 C5_2 2.124(5) 2 ?
Cr1 C2_2 2.125(5) 2 ?
Cr1 C2_2 2.125(5) . ?
Cr1 C1_2 2.127(5) . ?
Cr1 C1_2 2.127(5) 2 ?
Cr1 C4_2 2.127(5) 2 ?
Cr1 C4_2 2.127(5) . ?
Cr1 C3_2 2.129(5) 2 ?
Cr1 C3_2 2.129(5) . ?
Cr1 C2_3 2.176(6) . ?
Cr1 C2_3 2.176(6) 2 ?
C1_1 C5_1 1.412(5) . ?
C1_1 C2_1 1.417(5) . ?
C1_1 C6_1 1.525(5) . ?
C2_1 C3_1 1.407(5) . ?
C2_1 H2_1 0.9500 . ?
C3_1 C4_1 1.397(5) . ?
C3_1 H3_1 0.9500 . ?
C4_1 C5_1 1.414(5) . ?
C4_1 H4_1 0.9500 . ?
C5_1 H5_1 0.9500 . ?
C6_1 C9_1 1.530(5) . ?
C6_1 C7_1 1.530(5) . ?
C6_1 C8_1 1.532(5) . ?
C7_1 H7A_1 0.9800 . ?
C7_1 H7B_1 0.9800 . ?
C7_1 H7C_1 0.9800 . ?
C8_1 H8A_1 0.9800 . ?
C8_1 H8B_1 0.9800 . ?
C8_1 H8C_1 0.9800 . ?
C9_1 H9A_1 0.9800 . ?
C9_1 H9B_1 0.9800 . ?
C9_1 H9C_1 0.9800 . ?
C1_2 C2_2 1.446(8) . ?
C1_2 C5_2 1.457(8) . ?
C2_2 C3_2 1.415(8) . ?
C2_2 H2_2 0.9500 . ?
C3_2 C4_2 1.418(8) . ?
C3_2 H3_2 0.9500 . ?
C4_2 C5_2 1.435(8) . ?
C4_2 H4_2 0.9500 . ?
C5_2 H5_2 0.9500 . ?
C1_3 C2_3 1.396(7) . ?
C1_3 C7_3 1.400(7) . ?
C2_3 C3_3 1.398(7) . ?
C2_3 H2_3 0.9500 . ?
C3_3 C4_3 1.390(7) . ?
C3_3 H3_3 0.9500 . ?
C4_3 C5_3 1.384(7) . ?
C4_3 H4_3 0.9500 . ?
C5_3 C6_3 1.385(7) . ?
C5_3 H5_3 0.9500 . ?
C6_3 C7_3 1.389(7) . ?
C6_3 H6_3 0.9500 . ?
C7_3 H7_3 0.9500 . ?

loop_
_geom_torsion_atom_site_label_1
_geom_torsion_atom_site_label_2
_geom_torsion_atom_site_label_3
_geom_torsion_atom_site_label_4
_geom_torsion
_geom_torsion_site_symmetry_1
_geom_torsion_site_symmetry_2
_geom_torsion_site_symmetry_3
_geom_torsion_site_symmetry_4
_geom_torsion_publ_flag
C1_2 Zr1 C1_1 C5_1 158.6(3) . . . . ?
C1_2 Zr1 C1_1 C5_1 -117.9(2) 2 . . . ?
C1_3 Zr1 C1_1 C5_1 -115.7(2) . . . . ?
C1_3 Zr1 C1_1 C5_1 156.4(2) 2 . . . ?
C4_1 Zr1 C1_1 C5_1 54.6(2) 2 . . . ?
C4_1 Zr1 C1_1 C5_1 -37.6(2) . . . . ?
C3_1 Zr1 C1_1 C5_1 -78.2(2) . . . . ?
C3_1 Zr1 C1_1 C5_1 78.0(2) 2 . . . ?
C5_1 Zr1 C1_1 C5_1 23.0(3) 2 . . . ?
C2_1 Zr1 C1_1 C5_1 -114.5(3) . . . . ?
C2_1 Zr1 C1_1 C5_1 61.1(3) 2 . . . ?
C1_2 Zr1 C1_1 C2_1 -86.8(3) . . . . ?
C1_2 Zr1 C1_1 C2_1 -3.3(3) 2 . . . ?
C1_3 Zr1 C1_1 C2_1 -1.2(3) . . . . ?
C1_3 Zr1 C1_1 C2_1 -89.1(3) 2 . . . ?
C4_1 Zr1 C1_1 C2_1 169.1(2) 2 . . . ?
C4_1 Zr1 C1_1 C2_1 77.0(2) . . . . ?
C3_1 Zr1 C1_1 C2_1 36.3(2) . . . . ?
C3_1 Zr1 C1_1 C2_1 -167.5(2) 2 . . . ?
C5_1 Zr1 C1_1 C2_1 114.5(3) . . . . ?
C5_1 Zr1 C1_1 C2_1 137.6(2) 2 . . . ?
C2_1 Zr1 C1_1 C2_1 175.7(2) 2 . . . ?
C1_2 Zr1 C1_1 C6_1 39.2(3) . . . . ?
C1_2 Zr1 C1_1 C6_1 122.7(3) 2 . . . ?
C1_3 Zr1 C1_1 C6_1 124.8(3) . . . . ?
C1_3 Zr1 C1_1 C6_1 36.9(3) 2 . . . ?
C4_1 Zr1 C1_1 C6_1 -64.9(3) 2 . . . ?
C4_1 Zr1 C1_1 C6_1 -157.0(3) . . . . ?
C3_1 Zr1 C1_1 C6_1 162.3(3) . . . . ?
C3_1 Zr1 C1_1 C6_1 -41.5(3) 2 . . . ?
C5_1 Zr1 C1_1 C6_1 -119.4(4) . . . . ?
C5_1 Zr1 C1_1 C6_1 -96.4(3) 2 . . . ?
C2_1 Zr1 C1_1 C6_1 126.0(4) . . . . ?
C2_1 Zr1 C1_1 C6_1 -58.3(4) 2 . . . ?
C5_1 C1_1 C2_1 C3_1 -1.0(4) . . . . ?
C6_1 C1_1 C2_1 C3_1 169.2(3) . . . . ?
Zr1 C1_1 C2_1 C3_1 -64.3(2) . . . . ?
C5_1 C1_1 C2_1 Zr1 63.3(2) . . . . ?
C6_1 C1_1 C2_1 Zr1 -126.5(3) . . . . ?
C1_2 Zr1 C2_1 C3_1 -151.3(3) . . . . ?
C1_2 Zr1 C2_1 C3_1 -66.4(3) 2 . . . ?
C1_3 Zr1 C2_1 C3_1 -64.7(3) . . . . ?
C1_3 Zr1 C2_1 C3_1 -153.1(3) 2 . . . ?
C4_1 Zr1 C2_1 C3_1 103.0(2) 2 . . . ?
C4_1 Zr1 C2_1 C3_1 37.7(2) . . . . ?
C3_1 Zr1 C2_1 C3_1 137.1(3) 2 . . . ?
C5_1 Zr1 C2_1 C3_1 79.2(2) . . . . ?
C5_1 Zr1 C2_1 C3_1 63.3(3) 2 . . . ?
C1_1 C2_1 C3_1 C4_1 0.8(4) . . . . ?
Zr1 C2_1 C3_1 C4_1 -66.2(2) . . . . ?
C1_1 C2_1 C3_1 Zr1 67.0(2) . . . . ?
C1_2 Zr1 C3_1 C4_1 146.0(2) . . . . ?
C1_2 Zr1 C3_1 C4_1 -133.4(3) 2 . . . ?
C1_3 Zr1 C3_1 C4_1 -132.6(3) . . . . ?
C1_3 Zr1 C3_1 C4_1 144.5(2) 2 . . . ?
C4_1 Zr1 C3_1 C4_1 14.0(3) 2 . . . ?
C3_1 Zr1 C3_1 C4_1 8.51(19) 2 . . . ?
C5_1 Zr1 C3_1 C4_1 38.2(2) . . . . ?
C5_1 Zr1 C3_1 C4_1 -15.9(2) 2 . . . ?
C2_1 Zr1 C3_1 C4_1 113.9(3) . . . . ?
C2_1 Zr1 C3_1 C4_1 -60.2(3) 2 . . . ?
C1_2 Zr1 C3_1 C2_1 32.0(3) . . . . ?
C1_2 Zr1 C3_1 C2_1 112.7(3) 2 . . . ?
C1_3 Zr1 C3_1 C2_1 113.4(3) . . . . ?
C1_3 Zr1 C3_1 C2_1 30.6(3) 2 . . . ?
C4_1 Zr1 C3_1 C2_1 -99.9(2) 2 . . . ?
C4_1 Zr1 C3_1 C2_1 -113.9(3) . . . . ?
C3_1 Zr1 C3_1 C2_1 -105.4(2) 2 . . . ?
C5_1 Zr1 C3_1 C2_1 -75.7(2) . . . . ?
C5_1 Zr1 C3_1 C2_1 -129.9(2) 2 . . . ?
C2_1 Zr1 C3_1 C2_1 -174.1(3) 2 . . . ?
C2_1 C3_1 C4_1 C5_1 -0.2(4) . . . . ?
Zr1 C3_1 C4_1 C5_1 -69.4(2) . . . . ?
C2_1 C3_1 C4_1 Zr1 69.2(2) . . . . ?
C1_2 Zr1 C4_1 C3_1 -51.2(3) . . . . ?
C1_2 Zr1 C4_1 C3_1 47.9(3) 2 . . . ?
C1_3 Zr1 C4_1 C3_1 47.7(3) . . . . ?
C1_3 Zr1 C4_1 C3_1 -54.4(3) 2 . . . ?
C4_1 Zr1 C4_1 C3_1 -168.6(3) 2 . . . ?
C3_1 Zr1 C4_1 C3_1 -176.00(10) 2 . . . ?
C5_1 Zr1 C4_1 C3_1 -113.1(3) . . . . ?
C5_1 Zr1 C4_1 C3_1 164.3(2) 2 . . . ?
C2_1 Zr1 C4_1 C3_1 -37.2(2) . . . . ?
C2_1 Zr1 C4_1 C3_1 145.1(2) 2 . . . ?
C1_2 Zr1 C4_1 C5_1 61.8(3) . . . . ?
C1_2 Zr1 C4_1 C5_1 160.9(3) 2 . . . ?
C1_3 Zr1 C4_1 C5_1 160.8(3) . . . . ?
C1_3 Zr1 C4_1 C5_1 58.6(3) 2 . . . ?
C4_1 Zr1 C4_1 C5_1 -55.51(19) 2 . . . ?
C3_1 Zr1 C4_1 C5_1 113.1(3) . . . . ?
C3_1 Zr1 C4_1 C5_1 -62.9(3) 2 . . . ?
C5_1 Zr1 C4_1 C5_1 -82.7(2) 2 . . . ?
C2_1 Zr1 C4_1 C5_1 75.9(2) . . . . ?
C2_1 Zr1 C4_1 C5_1 -101.8(2) 2 . . . ?
C2_1 C1_1 C5_1 C4_1 0.9(4) . . . . ?
C6_1 C1_1 C5_1 C4_1 -169.8(3) . . . . ?
Zr1 C1_1 C5_1 C4_1 65.8(2) . . . . ?
C2_1 C1_1 C5_1 Zr1 -64.9(2) . . . . ?
C6_1 C1_1 C5_1 Zr1 124.4(3) . . . . ?
C3_1 C4_1 C5_1 C1_1 -0.4(4) . . . . ?
Zr1 C4_1 C5_1 C1_1 -69.8(2) . . . . ?
C3_1 C4_1 C5_1 Zr1 69.3(2) . . . . ?
C1_2 Zr1 C5_1 C1_1 -24.5(3) . . . . ?
C1_2 Zr1 C5_1 C1_1 88.7(3) 2 . . . ?
C1_3 Zr1 C5_1 C1_1 89.2(3) . . . . ?
C1_3 Zr1 C5_1 C1_1 -27.1(3) 2 . . . ?
C4_1 Zr1 C5_1 C1_1 -123.1(2) 2 . . . ?
C4_1 Zr1 C5_1 C1_1 114.9(3) . . . . ?
C3_1 Zr1 C5_1 C1_1 77.1(2) . . . . ?
C3_1 Zr1 C5_1 C1_1 -114.4(2) 2 . . . ?
C5_1 Zr1 C5_1 C1_1 -156.7(3) 2 . . . ?
C2_1 Zr1 C5_1 C1_1 36.86(19) . . . . ?
C2_1 Zr1 C5_1 C1_1 -143.73(19) 2 . . . ?
C1_2 Zr1 C5_1 C4_1 -139.4(3) . . . . ?
C1_2 Zr1 C5_1 C4_1 -26.2(4) 2 . . . ?
C1_3 Zr1 C5_1 C4_1 -25.7(3) . . . . ?
C1_3 Zr1 C5_1 C4_1 -142.0(3) 2 . . . ?
C4_1 Zr1 C5_1 C4_1 122.0(2) 2 . . . ?
C3_1 Zr1 C5_1 C4_1 -37.8(2) . . . . ?
C3_1 Zr1 C5_1 C4_1 130.7(2) 2 . . . ?
C5_1 Zr1 C5_1 C4_1 88.4(2) 2 . . . ?
C2_1 Zr1 C5_1 C4_1 -78.1(2) . . . . ?
C2_1 Zr1 C5_1 C4_1 101.4(2) 2 . . . ?
C5_1 C1_1 C6_1 C9_1 168.7(3) . . . . ?
C2_1 C1_1 C6_1 C9_1 0.0(5) . . . . ?
Zr1 C1_1 C6_1 C9_1 -99.1(3) . . . . ?
C5_1 C1_1 C6_1 C7_1 50.3(4) . . . . ?
C2_1 C1_1 C6_1 C7_1 -118.3(4) . . . . ?
Zr1 C1_1 C6_1 C7_1 142.5(3) . . . . ?
C5_1 C1_1 C6_1 C8_1 -69.4(4) . . . . ?
C2_1 C1_1 C6_1 C8_1 122.0(4) . . . . ?
Zr1 C1_1 C6_1 C8_1 22.8(4) . . . . ?
C5_2 Cr1 C1_2 C2_2 117.2(3) . . . . ?
C5_2 Cr1 C1_2 C2_2 -83.0(3) 2 . . . ?
C2_2 Cr1 C1_2 C2_2 -154.2(4) 2 . . . ?
C1_2 Cr1 C1_2 C2_2 -117.6(5) 2 . . . ?
C4_2 Cr1 C1_2 C2_2 -82.7(5) 2 . . . ?
C4_2 Cr1 C1_2 C2_2 79.5(3) . . . . ?
C3_2 Cr1 C1_2 C2_2 -162.5(4) 2 . . . ?
C3_2 Cr1 C1_2 C2_2 36.9(2) . . . . ?
C2_3 Cr1 C1_2 C2_2 -155.9(4) . . . . ?
C2_3 Cr1 C1_2 C2_2 -1.2(6) 2 . . . ?
C5_2 Cr1 C1_2 C5_2 159.8(3) 2 . . . ?
C2_2 Cr1 C1_2 C5_2 88.6(4) 2 . . . ?
C2_2 Cr1 C1_2 C5_2 -117.2(3) . . . . ?
C1_2 Cr1 C1_2 C5_2 125.2(5) 2 . . . ?
C4_2 Cr1 C1_2 C5_2 160.1(5) 2 . . . ?
C4_2 Cr1 C1_2 C5_2 -37.7(2) . . . . ?
C3_2 Cr1 C1_2 C5_2 80.3(4) 2 . . . ?
C3_2 Cr1 C1_2 C5_2 -80.3(3) . . . . ?
C2_3 Cr1 C1_2 C5_2 86.9(4) . . . . ?
C2_3 Cr1 C1_2 C5_2 -118.4(6) 2 . . . ?
C5_2 Cr1 C1_2 Zr1 -125.2(5) . . . . ?
C5_2 Cr1 C1_2 Zr1 34.7(3) 2 . . . ?
C2_2 Cr1 C1_2 Zr1 -36.5(2) 2 . . . ?
C2_2 Cr1 C1_2 Zr1 117.6(5) . . . . ?
C1_2 Cr1 C1_2 Zr1 0.0 2 . . . ?
C4_2 Cr1 C1_2 Zr1 34.9(7) 2 . . . ?
C4_2 Cr1 C1_2 Zr1 -162.8(4) . . . . ?
C3_2 Cr1 C1_2 Zr1 -44.9(6) 2 . . . ?
C3_2 Cr1 C1_2 Zr1 154.5(4) . . . . ?
C2_3 Cr1 C1_2 Zr1 -38.2(5) . . . . ?
C2_3 Cr1 C1_2 Zr1 116.5(7) 2 . . . ?
C1_2 Zr1 C1_2 C2_2 68.70(17) 2 . . . ?
C1_3 Zr1 C1_2 C2_2 70.3(5) . . . . ?
C1_3 Zr1 C1_2 C2_2 -67(9) 2 . . . ?
C4_1 Zr1 C1_2 C2_2 -71.3(3) 2 . . . ?
C4_1 Zr1 C1_2 C2_2 174.7(3) . . . . ?
C3_1 Zr1 C1_2 C2_2 147.4(3) . . . . ?
C3_1 Zr1 C1_2 C2_2 -47.8(3) 2 . . . ?
C5_1 Zr1 C1_2 C2_2 -152.7(3) . . . . ?
C5_1 Zr1 C1_2 C2_2 -57.1(3) 2 . . . ?
C2_1 Zr1 C1_2 C2_2 163.6(3) . . . . ?
C2_1 Zr1 C1_2 C2_2 -18.7(3) 2 . . . ?
C1_2 Zr1 C1_2 C5_2 -67.1(2) 2 . . . ?
C1_3 Zr1 C1_2 C5_2 -65.5(5) . . . . ?
C1_3 Zr1 C1_2 C5_2 157(9) 2 . . . ?
C4_1 Zr1 C1_2 C5_2 152.9(3) 2 . . . ?
C4_1 Zr1 C1_2 C5_2 38.9(4) . . . . ?
C3_1 Zr1 C1_2 C5_2 11.5(4) . . . . ?
C3_1 Zr1 C1_2 C5_2 176.3(4) 2 . . . ?
C5_1 Zr1 C1_2 C5_2 71.5(3) . . . . ?
C5_1 Zr1 C1_2 C5_2 167.0(3) 2 . . . ?
C2_1 Zr1 C1_2 C5_2 27.7(4) . . . . ?
C2_1 Zr1 C1_2 C5_2 -154.6(4) 2 . . . ?
C1_2 Zr1 C1_2 Cr1 -0.001(2) 2 . . . ?
C1_3 Zr1 C1_2 Cr1 1.6(4) . . . . ?
C1_3 Zr1 C1_2 Cr1 -136(9) 2 . . . ?
C4_1 Zr1 C1_2 Cr1 -140.0(2) 2 . . . ?
C4_1 Zr1 C1_2 Cr1 106.0(3) . . . . ?
C3_1 Zr1 C1_2 Cr1 78.7(3) . . . . ?
C3_1 Zr1 C1_2 Cr1 -116.5(3) 2 . . . ?
C5_1 Zr1 C1_2 Cr1 138.62(19) . . . . ?
C5_1 Zr1 C1_2 Cr1 -125.8(2) 2 . . . ?
C2_1 Zr1 C1_2 Cr1 94.9(3) . . . . ?
C2_1 Zr1 C1_2 Cr1 -87.4(3) 2 . . . ?
C5_2 C1_2 C2_2 C3_2 0.05(5) . . . . ?
Cr1 C1_2 C2_2 C3_2 -60.59(14) . . . . ?
Zr1 C1_2 C2_2 C3_2 -142.7(3) . . . . ?
C5_2 C1_2 C2_2 Cr1 60.64(15) . . . . ?
Zr1 C1_2 C2_2 Cr1 -82.1(3) . . . . ?
C5_2 Cr1 C2_2 C3_2 80.3(3) . . . . ?
C5_2 Cr1 C2_2 C3_2 -131.3(4) 2 . . . ?
C2_2 Cr1 C2_2 C3_2 160.8(3) 2 . . . ?
C1_2 Cr1 C2_2 C3_2 118.9(3) . . . . ?
C1_2 Cr1 C2_2 C3_2 -172.6(4) 2 . . . ?
C4_2 Cr1 C2_2 C3_2 -98.7(5) 2 . . . ?
C4_2 Cr1 C2_2 C3_2 36.9(2) . . . . ?
C3_2 Cr1 C2_2 C3_2 -114.8(18) 2 . . . ?
C2_3 Cr1 C2_2 C3_2 158.3(6) . . . . ?
C2_3 Cr1 C2_2 C3_2 -89(15) 2 . . . ?
C5_2 Cr1 C2_2 C1_2 -38.7(2) . . . . ?
C5_2 Cr1 C2_2 C1_2 109.7(4) 2 . . . ?
C2_2 Cr1 C2_2 C1_2 41.8(3) 2 . . . ?
C1_2 Cr1 C2_2 C1_2 68.5(5) 2 . . . ?
C4_2 Cr1 C2_2 C1_2 142.4(4) 2 . . . ?
C4_2 Cr1 C2_2 C1_2 -82.0(3) . . . . ?
C3_2 Cr1 C2_2 C1_2 126.2(18) 2 . . . ?
C3_2 Cr1 C2_2 C1_2 -118.9(3) . . . . ?
C2_3 Cr1 C2_2 C1_2 39.3(6) . . . . ?
C2_3 Cr1 C2_2 C1_2 152(15) 2 . . . ?
C1_2 C2_2 C3_2 C4_2 0.02(5) . . . . ?
Cr1 C2_2 C3_2 C4_2 -60.23(14) . . . . ?
C1_2 C2_2 C3_2 Cr1 60.25(14) . . . . ?
C5_2 Cr1 C3_2 C2_2 -81.8(3) . . . . ?
C5_2 Cr1 C3_2 C2_2 63.6(5) 2 . . . ?
C2_2 Cr1 C3_2 C2_2 -99(2) 2 . . . ?
C1_2 Cr1 C3_2 C2_2 -37.7(2) . . . . ?
C1_2 Cr1 C3_2 C2_2 12.8(7) 2 . . . ?
C4_2 Cr1 C3_2 C2_2 112.2(4) 2 . . . ?
C4_2 Cr1 C3_2 C2_2 -119.4(3) . . . . ?
C3_2 Cr1 C3_2 C2_2 161.0(4) 2 . . . ?
C2_3 Cr1 C3_2 C2_2 -102.5(11) . . . . ?
C2_3 Cr1 C3_2 C2_2 2.6(7) 2 . . . ?
C5_2 Cr1 C3_2 C4_2 37.6(2) . . . . ?
C5_2 Cr1 C3_2 C4_2 -177.0(5) 2 . . . ?
C2_2 Cr1 C3_2 C4_2 20(2) 2 . . . ?
C2_2 Cr1 C3_2 C4_2 119.4(3) . . . . ?
C1_2 Cr1 C3_2 C4_2 81.6(3) . . . . ?
C1_2 Cr1 C3_2 C4_2 132.1(6) 2 . . . ?
C4_2 Cr1 C3_2 C4_2 -128.4(5) 2 . . . ?
C3_2 Cr1 C3_2 C4_2 -79.6(3) 2 . . . ?
C2_3 Cr1 C3_2 C4_2 16.9(12) . . . . ?
C2_3 Cr1 C3_2 C4_2 122.0(7) 2 . . . ?
C2_2 C3_2 C4_2 C5_2 -0.08(9) . . . . ?
Cr1 C3_2 C4_2 C5_2 -60.28(15) . . . . ?
C2_2 C3_2 C4_2 Cr1 60.20(14) . . . . ?
C5_2 Cr1 C4_2 C3_2 -118.8(3) . . . . ?
C5_2 Cr1 C4_2 C3_2 8.8(13) 2 . . . ?
C2_2 Cr1 C4_2 C3_2 -174.7(5) 2 . . . ?
C2_2 Cr1 C4_2 C3_2 -36.9(2) . . . . ?
C1_2 Cr1 C4_2 C3_2 -80.6(3) . . . . ?
C1_2 Cr1 C4_2 C3_2 -119.2(8) 2 . . . ?
C4_2 Cr1 C4_2 C3_2 86.5(3) 2 . . . ?
C3_2 Cr1 C4_2 C3_2 136.3(5) 2 . . . ?
C2_3 Cr1 C4_2 C3_2 -175.1(4) . . . . ?
C2_3 Cr1 C4_2 C3_2 -35.4(5) 2 . . . ?
C5_2 Cr1 C4_2 C5_2 127.6(13) 2 . . . ?
C2_2 Cr1 C4_2 C5_2 -55.9(5) 2 . . . ?
C2_2 Cr1 C4_2 C5_2 81.9(3) . . . . ?
C1_2 Cr1 C4_2 C5_2 38.2(2) . . . . ?
C1_2 Cr1 C4_2 C5_2 -0.4(8) 2 . . . ?
C4_2 Cr1 C4_2 C5_2 -154.7(4) 2 . . . ?
C3_2 Cr1 C4_2 C5_2 -104.9(4) 2 . . . ?
C3_2 Cr1 C4_2 C5_2 118.8(3) . . . . ?
C2_3 Cr1 C4_2 C5_2 -56.3(4) . . . . ?
C2_3 Cr1 C4_2 C5_2 83.4(5) 2 . . . ?
C3_2 C4_2 C5_2 C1_2 0.11(11) . . . . ?
Cr1 C4_2 C5_2 C1_2 -60.45(15) . . . . ?
C3_2 C4_2 C5_2 Cr1 60.56(15) . . . . ?
C2_2 C1_2 C5_2 C4_2 -0.10(9) . . . . ?
Cr1 C1_2 C5_2 C4_2 60.66(15) . . . . ?
Zr1 C1_2 C5_2 C4_2 139.4(3) . . . . ?
C2_2 C1_2 C5_2 Cr1 -60.76(15) . . . . ?
Zr1 C1_2 C5_2 Cr1 78.7(4) . . . . ?
C5_2 Cr1 C5_2 C4_2 -155.3(3) 2 . . . ?
C2_2 Cr1 C5_2 C4_2 139.2(5) 2 . . . ?
C2_2 Cr1 C5_2 C4_2 -79.7(3) . . . . ?
C1_2 Cr1 C5_2 C4_2 -118.1(3) . . . . ?
C1_2 Cr1 C5_2 C4_2 179.8(4) 2 . . . ?
C4_2 Cr1 C5_2 C4_2 97.3(12) 2 . . . ?
C3_2 Cr1 C5_2 C4_2 104.1(5) 2 . . . ?
C3_2 Cr1 C5_2 C4_2 -37.1(2) . . . . ?
C2_3 Cr1 C5_2 C4_2 138.1(3) . . . . ?
C2_3 Cr1 C5_2 C4_2 -79.4(4) 2 . . . ?
C5_2 Cr1 C5_2 C1_2 -37.2(3) 2 . . . ?
C2_2 Cr1 C5_2 C1_2 -102.7(5) 2 . . . ?
C2_2 Cr1 C5_2 C1_2 38.4(2) . . . . ?
C1_2 Cr1 C5_2 C1_2 -62.1(5) 2 . . . ?
C4_2 Cr1 C5_2 C1_2 -144.6(11) 2 . . . ?
C4_2 Cr1 C5_2 C1_2 118.1(3) . . . . ?
C3_2 Cr1 C5_2 C1_2 -137.8(4) 2 . . . ?
C3_2 Cr1 C5_2 C1_2 81.0(3) . . . . ?
C2_3 Cr1 C5_2 C1_2 -103.8(3) . . . . ?
C2_3 Cr1 C5_2 C1_2 38.7(4) 2 . . . ?
C5_2 Cr1 C1_3 C2_3 -73.7(4) . . . . ?
C5_2 Cr1 C1_3 C2_3 131.7(6) 2 . . . ?
C2_2 Cr1 C1_3 C2_3 1.0(7) 2 . . . ?
C2_2 Cr1 C1_3 C2_3 -147.9(4) . . . . ?
C1_2 Cr1 C1_3 C2_3 -110.5(3) . . . . ?
C1_2 Cr1 C1_3 C2_3 -127(4) 2 . . . ?
C4_2 Cr1 C1_3 C2_3 88.3(4) 2 . . . ?
C4_2 Cr1 C1_3 C2_3 -65.2(8) . . . . ?
C3_2 Cr1 C1_3 C2_3 43.4(4) 2 . . . ?
C3_2 Cr1 C1_3 C2_3 -160.8(7) . . . . ?
C2_3 Cr1 C1_3 C2_3 -149.7(4) 2 . . . ?
C5_2 Cr1 C1_3 C7_3 146.9(5) . . . . ?
C5_2 Cr1 C1_3 C7_3 -7.7(7) 2 . . . ?
C2_2 Cr1 C1_3 C7_3 -138.4(8) 2 . . . ?
C2_2 Cr1 C1_3 C7_3 72.7(5) . . . . ?
C1_2 Cr1 C1_3 C7_3 110.1(4) . . . . ?
C1_2 Cr1 C1_3 C7_3 93(4) 2 . . . ?
C4_2 Cr1 C1_3 C7_3 -51.1(5) 2 . . . ?
C4_2 Cr1 C1_3 C7_3 155.5(8) . . . . ?
C3_2 Cr1 C1_3 C7_3 -95.9(5) 2 . . . ?
C3_2 Cr1 C1_3 C7_3 59.8(8) . . . . ?
C2_3 Cr1 C1_3 C7_3 -139.4(5) . . . . ?
C2_3 Cr1 C1_3 C7_3 70.9(5) 2 . . . ?
C5_2 Cr1 C1_3 Zr1 38.4(5) . . . . ?
C5_2 Cr1 C1_3 Zr1 -116.2(6) 2 . . . ?
C2_2 Cr1 C1_3 Zr1 113.1(7) 2 . . . ?
C2_2 Cr1 C1_3 Zr1 -35.8(5) . . . . ?
C1_2 Cr1 C1_3 Zr1 1.6(4) . . . . ?
C1_2 Cr1 C1_3 Zr1 -15(4) 2 . . . ?
C4_2 Cr1 C1_3 Zr1 -159.6(4) 2 . . . ?
C4_2 Cr1 C1_3 Zr1 47.0(9) . . . . ?
C3_2 Cr1 C1_3 Zr1 155.6(4) 2 . . . ?
C3_2 Cr1 C1_3 Zr1 -48.7(8) . . . . ?
C2_3 Cr1 C1_3 Zr1 112.1(4) . . . . ?
C2_3 Cr1 C1_3 Zr1 -37.6(2) 2 . . . ?
C1_2 Zr1 C1_3 C2_3 65.6(5) . . . . ?
C1_2 Zr1 C1_3 C2_3 110(9) 2 . . . ?
C1_3 Zr1 C1_3 C2_3 67.1(3) 2 . . . ?
C4_1 Zr1 C1_3 C2_3 173.9(3) 2 . . . ?
C4_1 Zr1 C1_3 C2_3 -74.5(4) . . . . ?
C3_1 Zr1 C1_3 C2_3 -50.9(4) . . . . ?
C3_1 Zr1 C1_3 C2_3 144.8(4) 2 . . . ?
C5_1 Zr1 C1_3 C2_3 -60.7(4) . . . . ?
C5_1 Zr1 C1_3 C2_3 -154.7(3) 2 . . . ?
C2_1 Zr1 C1_3 C2_3 -22.1(4) . . . . ?
C2_1 Zr1 C1_3 C2_3 160.3(4) 2 . . . ?
C1_2 Zr1 C1_3 C7_3 -69.7(5) . . . . ?
C1_2 Zr1 C1_3 C7_3 -25(8) 2 . . . ?
C1_3 Zr1 C1_3 C7_3 -68.1(3) 2 . . . ?
C4_1 Zr1 C1_3 C7_3 38.6(4) 2 . . . ?
C4_1 Zr1 C1_3 C7_3 150.2(3) . . . . ?
C3_1 Zr1 C1_3 C7_3 173.8(4) . . . . ?
C3_1 Zr1 C1_3 C7_3 9.5(4) 2 . . . ?
C5_1 Zr1 C1_3 C7_3 164.0(3) . . . . ?
C5_1 Zr1 C1_3 C7_3 70.0(3) 2 . . . ?
C2_1 Zr1 C1_3 C7_3 -157.4(4) . . . . ?
C2_1 Zr1 C1_3 C7_3 25.0(4) 2 . . . ?
C1_2 Zr1 C1_3 Cr1 -1.6(4) . . . . ?
C1_2 Zr1 C1_3 Cr1 43(8) 2 . . . ?
C1_3 Zr1 C1_3 Cr1 0.0 2 . . . ?
C4_1 Zr1 C1_3 Cr1 106.8(3) 2 . . . ?
C4_1 Zr1 C1_3 Cr1 -141.6(2) . . . . ?
C3_1 Zr1 C1_3 Cr1 -118.1(3) . . . . ?
C3_1 Zr1 C1_3 Cr1 77.6(3) 2 . . . ?
C5_1 Zr1 C1_3 Cr1 -127.86(17) . . . . ?
C5_1 Zr1 C1_3 Cr1 138.18(17) 2 . . . ?
C2_1 Zr1 C1_3 Cr1 -89.2(2) . . . . ?
C2_1 Zr1 C1_3 Cr1 93.1(2) 2 . . . ?
C7_3 C1_3 C2_3 C3_3 2.0(3) . . . . ?
Cr1 C1_3 C2_3 C3_3 -46.01(16) . . . . ?
Zr1 C1_3 C2_3 C3_3 -122.8(3) . . . . ?
C7_3 C1_3 C2_3 Cr1 48.0(3) . . . . ?
Zr1 C1_3 C2_3 Cr1 -76.8(3) . . . . ?
C5_2 Cr1 C2_3 C1_3 118.4(3) . . . . ?
C5_2 Cr1 C2_3 C1_3 -30.1(4) 2 . . . ?
C2_2 Cr1 C2_3 C1_3 -20(15) 2 . . . ?
C2_2 Cr1 C2_3 C1_3 52.3(6) . . . . ?
C1_2 Cr1 C2_3 C1_3 77.5(3) . . . . ?
C1_2 Cr1 C2_3 C1_3 7.6(7) 2 . . . ?
C4_2 Cr1 C2_3 C1_3 -73.0(4) 2 . . . ?
C4_2 Cr1 C2_3 C1_3 151.1(4) . . . . ?
C3_2 Cr1 C2_3 C1_3 -108.4(5) 2 . . . ?
C3_2 Cr1 C2_3 C1_3 137.7(10) . . . . ?
C2_3 Cr1 C2_3 C1_3 49.8(3) 2 . . . ?
C5_2 Cr1 C2_3 C3_3 -97.2(4) . . . . ?
C5_2 Cr1 C2_3 C3_3 114.2(5) 2 . . . ?
C2_2 Cr1 C2_3 C3_3 125(15) 2 . . . ?
C2_2 Cr1 C2_3 C3_3 -163.4(6) . . . . ?
C1_2 Cr1 C2_3 C3_3 -138.2(3) . . . . ?
C1_2 Cr1 C2_3 C3_3 151.9(7) 2 . . . ?
C4_2 Cr1 C2_3 C3_3 71.3(4) 2 . . . ?
C4_2 Cr1 C2_3 C3_3 -64.6(4) . . . . ?
C3_2 Cr1 C2_3 C3_3 35.9(5) 2 . . . ?
C3_2 Cr1 C2_3 C3_3 -78.0(11) . . . . ?
C2_3 Cr1 C2_3 C3_3 -165.9(4) 2 . . . ?
C1_3 C2_3 C3_3 C4_3 1.4(3) . . . . ?
Cr1 C2_3 C3_3 C4_3 -44.9(4) . . . . ?
C1_3 C2_3 C3_3 Cr1 46.28(17) . . . . ?
C5_2 Cr1 C3_3 C4_3 -123.5(4) . . . . ?
C5_2 Cr1 C3_3 C4_3 87.2(5) 2 . . . ?
C2_2 Cr1 C3_3 C4_3 143.0(7) 2 . . . ?
C2_2 Cr1 C3_3 C4_3 -121.1(15) . . . . ?
C1_2 Cr1 C3_3 C4_3 -155.8(5) . . . . ?
C1_2 Cr1 C3_3 C4_3 126.5(5) 2 . . . ?
C4_2 Cr1 C3_3 C4_3 55.7(4) 2 . . . ?
C4_2 Cr1 C3_3 C4_3 -82.7(4) . . . . ?
C3_2 Cr1 C3_3 C4_3 65.8(8) 2 . . . ?
C3_2 Cr1 C3_3 C4_3 -54.8(6) . . . . ?
C1_2 Cr1 C3_3 C2_3 59.0(4) . . . . ?
C1_2 Cr1 C3_3 C2_3 -18.7(5) 2 . . . ?
C4_2 Cr1 C3_3 C2_3 -89.5(4) 2 . . . ?
C4_2 Cr1 C3_3 C2_3 132.1(4) . . . . ?
C3_2 Cr1 C3_3 C2_3 -79.4(8) 2 . . . ?
C3_2 Cr1 C3_3 C2_3 160.1(5) . . . . ?
C2_3 C3_3 C4_3 C5_3 -2.1(8) . . . . ?
Cr1 C3_3 C4_3 C5_3 -46.6(5) . . . . ?
C2_3 C3_3 C4_3 Cr1 44.6(3) . . . . ?
C5_2 Cr1 C4_3 C5_3 -146.7(5) . . . . ?
C5_2 Cr1 C4_3 C5_3 52.9(5) 2 . . . ?
C2_2 Cr1 C4_3 C5_3 119.6(5) 2 . . . ?
C2_2 Cr1 C4_3 C5_3 -53.3(8) . . . . ?
C1_2 Cr1 C4_3 C5_3 -151.1(9) . . . . ?
C1_2 Cr1 C4_3 C5_3 90.8(5) 2 . . . ?
C4_2 Cr1 C4_3 C5_3 45.4(5) 2 . . . ?
C4_2 Cr1 C4_3 C5_3 -111.4(5) . . . . ?
C3_2 Cr1 C4_3 C5_3 104.8(7) 2 . . . ?
C3_2 Cr1 C4_3 C5_3 -73.0(5) . . . . ?
C2_3 Cr1 C4_3 C5_3 121.3(5) . . . . ?
C2_3 Cr1 C4_3 C5_3 -50.7(7) 2 . . . ?
C5_2 Cr1 C4_3 C3_3 70.4(5) . . . . ?
C5_2 Cr1 C4_3 C3_3 -90.0(5) 2 . . . ?
C2_2 Cr1 C4_3 C3_3 -23.3(5) 2 . . . ?
C2_2 Cr1 C4_3 C3_3 163.8(6) . . . . ?
C1_2 Cr1 C4_3 C3_3 66.0(10) . . . . ?
C1_2 Cr1 C4_3 C3_3 -52.1(5) 2 . . . ?
C4_2 Cr1 C4_3 C3_3 -97.5(5) 2 . . . ?
C4_2 Cr1 C4_3 C3_3 105.8(4) . . . . ?
C3_2 Cr1 C4_3 C3_3 -38.1(5) 2 . . . ?
C3_2 Cr1 C4_3 C3_3 144.1(4) . . . . ?
C2_3 Cr1 C4_3 C3_3 -21.6(3) . . . . ?
C2_3 Cr1 C4_3 C3_3 166.4(4) 2 . . . ?
C3_3 C4_3 C5_3 C6_3 -0.5(10) . . . . ?
Cr1 C4_3 C5_3 C6_3 -46.8(6) . . . . ?
C3_3 C4_3 C5_3 Cr1 46.3(5) . . . . ?
C5_2 Cr1 C5_3 C4_3 59.9(8) . . . . ?
C5_2 Cr1 C5_3 C4_3 -118.6(6) 2 . . . ?
C2_2 Cr1 C5_3 C4_3 -55.3(5) 2 . . . ?
C2_2 Cr1 C5_3 C4_3 150.3(5) . . . . ?
C1_2 Cr1 C5_3 C4_3 154.1(8) . . . . ?
C1_2 Cr1 C5_3 C4_3 -94.6(5) 2 . . . ?
C4_2 Cr1 C5_3 C4_3 -89.6(7) 2 . . . ?
C4_2 Cr1 C5_3 C4_3 77.9(5) . . . . ?
C3_2 Cr1 C5_3 C4_3 -41.2(5) 2 . . . ?
C3_2 Cr1 C5_3 C4_3 116.0(5) . . . . ?
C2_3 Cr1 C5_3 C4_3 -53.7(5) . . . . ?
C2_3 Cr1 C5_3 C4_3 151.1(5) 2 . . . ?
C5_2 Cr1 C5_3 C6_3 -157.2(6) . . . . ?
C5_2 Cr1 C5_3 C6_3 24.3(5) 2 . . . ?
C2_2 Cr1 C5_3 C6_3 87.7(5) 2 . . . ?
C2_2 Cr1 C5_3 C6_3 -66.7(5) . . . . ?
C1_2 Cr1 C5_3 C6_3 -63.0(10) . . . . ?
C1_2 Cr1 C5_3 C6_3 48.3(5) 2 . . . ?
C4_2 Cr1 C5_3 C6_3 53.3(6) 2 . . . ?
C4_2 Cr1 C5_3 C6_3 -139.1(5) . . . . ?
C3_2 Cr1 C5_3 C6_3 101.7(5) 2 . . . ?
C3_2 Cr1 C5_3 C6_3 -101.1(5) . . . . ?
C2_3 Cr1 C5_3 C6_3 89.3(4) . . . . ?
C2_3 Cr1 C5_3 C6_3 -65.9(5) 2 . . . ?
C4_3 C5_3 C6_3 C7_3 1.6(10) . . . . ?
Cr1 C5_3 C6_3 C7_3 -45.1(6) . . . . ?
C4_3 C5_3 C6_3 Cr1 46.7(6) . . . . ?
C5_2 Cr1 C6_3 C5_3 114.5(11) . . . . ?
C5_2 Cr1 C6_3 C5_3 -137.6(8) 2 . . . ?
C2_2 Cr1 C6_3 C5_3 -92.4(5) 2 . . . ?
C2_2 Cr1 C6_3 C5_3 125.1(5) . . . . ?
C1_2 Cr1 C6_3 C5_3 154.6(5) . . . . ?
C1_2 Cr1 C6_3 C5_3 -129.3(5) 2 . . . ?
C4_2 Cr1 C6_3 C5_3 -57.5(6) 2 . . . ?
C4_2 Cr1 C6_3 C5_3 59.1(6) . . . . ?
C3_2 Cr1 C6_3 C5_3 -58.9(5) 2 . . . ?
C3_2 Cr1 C6_3 C5_3 85.4(5) . . . . ?
C2_3 Cr1 C6_3 C5_3 -91.4(5) . . . . ?
C2_3 Cr1 C6_3 C5_3 124.8(5) 2 . . . ?
C5_2 Cr1 C6_3 C7_3 -101.6(11) . . . . ?
C5_2 Cr1 C6_3 C7_3 6.3(8) 2 . . . ?
C2_2 Cr1 C6_3 C7_3 51.5(6) 2 . . . ?
C2_2 Cr1 C6_3 C7_3 -91.0(5) . . . . ?
C1_2 Cr1 C6_3 C7_3 -61.5(5) . . . . ?
C1_2 Cr1 C6_3 C7_3 14.6(6) 2 . . . ?
C4_2 Cr1 C6_3 C7_3 86.5(7) 2 . . . ?
C4_2 Cr1 C6_3 C7_3 -157.0(6) . . . . ?
C3_2 Cr1 C6_3 C7_3 85.1(5) 2 . . . ?
C3_2 Cr1 C6_3 C7_3 -130.6(5) . . . . ?
C2_3 Cr1 C6_3 C7_3 52.5(5) . . . . ?
C2_3 Cr1 C6_3 C7_3 -91.3(6) 2 . . . ?
C5_3 C6_3 C7_3 C1_3 1.0(10) . . . . ?
Cr1 C6_3 C7_3 C1_3 -44.4(6) . . . . ?
C5_3 C6_3 C7_3 Cr1 45.4(6) . . . . ?
C2_3 C1_3 C7_3 C6_3 -3.5(8) . . . . ?
Cr1 C1_3 C7_3 C6_3 44.4(6) . . . . ?
Zr1 C1_3 C7_3 C6_3 122.7(7) . . . . ?
C2_3 C1_3 C7_3 Cr1 -47.9(3) . . . . ?
Zr1 C1_3 C7_3 Cr1 78.3(3) . . . . ?
C5_2 Cr1 C7_3 C6_3 157.4(6) . . . . ?
C5_2 Cr1 C7_3 C6_3 -45(5) 2 . . . ?
C2_2 Cr1 C7_3 C6_3 -122.0(6) 2 . . . ?
C2_2 Cr1 C7_3 C6_3 95.5(5) . . . . ?
C1_2 Cr1 C7_3 C6_3 135.4(4) . . . . ?
C1_2 Cr1 C7_3 C6_3 -157.0(9) 2 . . . ?
C4_2 Cr1 C7_3 C6_3 -44.4(5) 2 . . . ?
C4_2 Cr1 C7_3 C6_3 68.6(11) . . . . ?
C3_2 Cr1 C7_3 C6_3 -80.3(5) 2 . . . ?
C3_2 Cr1 C7_3 C6_3 62.9(6) . . . . ?
C2_3 Cr1 C7_3 C6_3 -121.9(5) . . . . ?
C2_3 Cr1 C7_3 C6_3 94.3(5) 2 . . . ?
C5_2 Cr1 C7_3 C1_3 -55.8(8) . . . . ?
C5_2 Cr1 C7_3 C1_3 101(5) 2 . . . ?
C2_2 Cr1 C7_3 C1_3 24.7(5) 2 . . . ?
C2_2 Cr1 C7_3 C1_3 -117.8(4) . . . . ?
C1_2 Cr1 C7_3 C1_3 -77.8(4) . . . . ?
C1_2 Cr1 C7_3 C1_3 -10.2(7) 2 . . . ?
C4_2 Cr1 C7_3 C1_3 102.3(6) 2 . . . ?
C4_2 Cr1 C7_3 C1_3 -144.6(8) . . . . ?
C3_2 Cr1 C7_3 C1_3 66.5(5) 2 . . . ?
C3_2 Cr1 C7_3 C1_3 -150.3(4) . . . . ?
C2_3 Cr1 C7_3 C1_3 24.9(3) . . . . ?
C2_3 Cr1 C7_3 C1_3 -118.9(5) 2 . . . ?
